data_7051384
_journal_name_full 'New Journal of Chemistry'
_journal_paper_doi 10.1039/a806501b
_journal_year 1999
_chemical_formula_sum 'C32 H40 Cr2 O10'
_chemical_formula_weight 688.64
_space_group_IT_number 15
_symmetry_cell_setting monoclinic
_symmetry_space_group_name_Hall '-C 2yc'
_symmetry_space_group_name_H-M 'C 1 2/c 1'
_cell_angle_alpha 90.00
_cell_angle_beta 112.69(3)
_cell_angle_gamma 90.00
_cell_formula_units_Z 4
_cell_length_a 25.066(4)
_cell_length_b 9.615(3)
_cell_length_c 13.945(8)
_cell_measurement_temperature 223(2)
_cell_volume 3101(2)
_diffrn_ambient_temperature 223(2)
_exptl_crystal_density_diffrn 1.475
_cod_depositor_comments
;
The following automatic conversions were performed:
'_symmetry_cell_setting' value 'Monoclinic' changed to 'monoclinic'
according to '/home/saulius/struct/CIF-dictionaries/cif_core.dic'
dictionary named 'cif_core.dic' version 2.4.1 from 2010-06-29.

Automatic conversion script
Id: cif_fix_enum 1527 2010-12-29 10:47:43Z saulius 
;
_cod_original_sg_symbol_H-M 'C 2/c'
_cod_database_code 7051384

loop_
_symmetry_equiv_pos_as_xyz
'x, y, z'
'-x, y, -z+1/2'
'x+1/2, y+1/2, z'
'-x+1/2, y+1/2, -z+1/2'
'-x, -y, -z'
'x, -y, z-1/2'
'-x+1/2, -y+1/2, -z'
'x+1/2, -y+1/2, z-1/2'

loop_
_atom_site_label
_atom_site_type_symbol
_atom_site_fract_x
_atom_site_fract_y
_atom_site_fract_z
_atom_site_U_iso_or_equiv
_atom_site_adp_type
_atom_site_occupancy
_atom_site_symmetry_multiplicity
_atom_site_calc_flag
_atom_site_refinement_flags
_atom_site_disorder_assembly
_atom_site_disorder_group
Cr1 Cr 0.0000 0.0000 0.0000 0.0334(3) Uani 1 2 d S . .
C1 C -0.00413(15) 0.1191(3) 0.1267(3) 0.0517(14) Uani 1 1 d G . .
H1 H -0.0208 0.2052 0.1276 0.062 Uiso 1 1 calc R . .
C2 C -0.03643(11) -0.0018(4) 0.1154(3) 0.0493(12) Uani 1 1 d G . .
H2 H -0.0747 0.0035 0.1088 0.059 Uiso 1 1 calc R . .
C3 C -0.01146(13) -0.1305(3) 0.1141(3) 0.0442(13) Uani 1 1 d G . .
H3 H -0.0331 -0.2113 0.1065 0.053 Uiso 1 1 calc R . .
C4 C 0.04581(14) -0.1383(3) 0.1240(3) 0.0455(13) Uani 1 1 d G . .
H4 H 0.0625 -0.2244 0.1231 0.055 Uiso 1 1 calc R . .
C5 C 0.07812(10) -0.0175(4) 0.1353(3) 0.0506(14) Uani 1 1 d G . .
H5 H 0.1164 -0.0227 0.1420 0.061 Uiso 1 1 calc R . .
C6 C 0.05315(14) 0.1112(3) 0.1367(3) 0.0518(15) Uani 1 1 d G . .
H6 H 0.0748 0.1921 0.1442 0.062 Uiso 1 1 calc R . .
Cr2 Cr 0.2500 0.2500 0.0000 0.0316(3) Uani 1 2 d S . .
C7 C 0.17251(16) 0.2176(4) 0.0242(3) 0.0636(17) Uani 1 1 d G . .
H7 H 0.1567 0.2666 0.0644 0.076 Uiso 1 1 calc R . .
C8 C 0.15857(13) 0.2543(4) -0.0790(3) 0.0610(16) Uani 1 1 d G . .
H8 H 0.1334 0.3279 -0.1080 0.073 Uiso 1 1 calc R . .
C9 C 0.18221(18) 0.1810(5) -0.1391(2) 0.0620(17) Uani 1 1 d G . .
H9 H 0.1729 0.2055 -0.2082 0.074 Uiso 1 1 calc R . .
C10 C 0.21979(18) 0.0709(4) -0.0959(3) 0.0709(19) Uani 1 1 d G . .
H10 H 0.2356 0.0218 -0.1360 0.085 Uiso 1 1 calc R . .
C11 C 0.23373(16) 0.0342(3) 0.0074(4) 0.0687(19) Uani 1 1 d G . .
H11 H 0.2589 -0.0394 0.0363 0.082 Uiso 1 1 calc R . .
C12 C 0.21009(17) 0.1075(4) 0.0674(2) 0.0604(16) Uani 1 1 d G . .
H12 H 0.2194 0.0829 0.1365 0.073 Uiso 1 1 calc R . .
C13 C 0.0074(2) 0.5094(5) -0.0928(4) 0.0363(10) Uani 1 1 d . . .
C14 C 0.0546(2) 0.4995(5) -0.0005(4) 0.0366(10) Uani 1 1 d . . .
H13 H 0.0098(18) 0.515(4) -0.162(4) 0.032(12) Uiso 1 1 d . . .
H14 H 0.088(2) 0.494(5) -0.001(4) 0.056(17) Uiso 1 1 d . . .
C15 C 0.0482(2) 0.4905(5) 0.0932(4) 0.0349(10) Uani 1 1 d . . .
C16 C 0.1004(2) 0.4788(5) 0.1960(4) 0.0402(12) Uani 1 1 d . . .
O1 O 0.14941(15) 0.4810(4) 0.1910(3) 0.0565(10) Uani 1 1 d . . .
O2 O 0.09101(16) 0.4655(4) 0.2763(3) 0.0595(11) Uani 1 1 d . . .
O3 O 0.29359(16) 0.7470(4) 0.2090(3) 0.0676(11) Uani 1 1 d . . .
O4 O 0.17564(16) 0.7256(4) 0.1175(3) 0.0606(11) Uani 1 1 d . . .
O5 O 0.36307(18) 0.7432(4) 0.0957(3) 0.0657(11) Uani 1 1 d . . .

loop_
_atom_site_aniso_label
_atom_site_aniso_U_11
_atom_site_aniso_U_22
_atom_site_aniso_U_33
_atom_site_aniso_U_23
_atom_site_aniso_U_13
_atom_site_aniso_U_12
Cr1 0.0359(5) 0.0265(5) 0.0355(6) -0.0004(5) 0.0114(5) -0.0009(5)
C1 0.074(4) 0.035(3) 0.050(3) -0.008(2) 0.028(3) 0.004(3)
C2 0.047(3) 0.057(3) 0.050(3) 0.002(3) 0.026(2) 0.000(3)
C3 0.060(3) 0.030(2) 0.044(3) 0.002(2) 0.022(3) -0.008(2)
C4 0.051(3) 0.035(3) 0.046(3) 0.009(2) 0.013(3) 0.008(2)
C5 0.039(3) 0.061(4) 0.039(3) 0.003(3) 0.002(2) -0.001(3)
C6 0.069(4) 0.034(3) 0.041(3) -0.004(2) 0.009(3) -0.015(3)
Cr2 0.0349(5) 0.0325(5) 0.0276(5) -0.0012(5) 0.0124(4) -0.0043(5)
C7 0.044(3) 0.094(5) 0.060(4) 0.001(4) 0.029(3) -0.015(3)
C8 0.032(2) 0.083(4) 0.060(4) 0.019(4) 0.008(3) -0.002(3)
C9 0.060(4) 0.084(4) 0.034(3) -0.014(3) 0.009(3) -0.033(3)
C10 0.092(5) 0.047(3) 0.080(5) -0.036(3) 0.039(4) -0.028(3)
C11 0.072(4) 0.032(3) 0.091(5) 0.008(3) 0.020(4) -0.008(3)
C12 0.065(4) 0.070(4) 0.050(4) 0.013(3) 0.026(3) -0.021(3)
C13 0.044(3) 0.032(2) 0.036(3) 0.000(2) 0.018(2) -0.001(2)
C14 0.037(2) 0.033(2) 0.042(3) 0.002(2) 0.018(2) 0.000(2)
C15 0.046(3) 0.023(2) 0.035(3) 0.002(2) 0.015(2) 0.002(2)
C16 0.045(3) 0.034(3) 0.037(3) 0.001(2) 0.011(2) 0.003(2)
O1 0.0384(18) 0.075(3) 0.049(2) 0.018(2) 0.0090(17) 0.0055(19)
O2 0.057(2) 0.090(3) 0.030(2) 0.003(2) 0.0141(17) 0.009(2)
O3 0.059(2) 0.085(3) 0.067(3) -0.018(3) 0.032(2) -0.019(2)
O4 0.053(2) 0.079(3) 0.049(2) 0.000(2) 0.0178(19) -0.011(2)
O5 0.072(3) 0.076(3) 0.055(2) -0.008(2) 0.031(2) -0.009(2)

loop_
_geom_bond_atom_site_label_1
_geom_bond_atom_site_label_2
_geom_bond_distance
_geom_bond_site_symmetry_2
_geom_bond_publ_flag
Cr1 C3 2.131(3) 5 ?
Cr1 C3 2.131(3) . yes
Cr1 C4 2.132(3) 5 ?
Cr1 C4 2.132(3) . yes
Cr1 C2 2.135(3) . yes
Cr1 C2 2.135(3) 5 ?
Cr1 C5 2.138(3) . yes
Cr1 C5 2.138(3) 5 ?
Cr1 C1 2.141(3) 5 ?
Cr1 C1 2.141(3) . yes
Cr1 C6 2.143(3) 5 ?
Cr1 C6 2.143(3) . yes
C1 C2 1.3900 . yes
C1 C6 1.3900 . ?
C2 C3 1.3900 . ?
C3 C4 1.3900 . ?
C4 C5 1.3900 . ?
C5 C6 1.3900 . ?
Cr2 C7 2.119(3) . yes
Cr2 C7 2.119(3) 7 ?
Cr2 C12 2.118(3) . yes
Cr2 C12 2.118(3) 7 ?
Cr2 C8 2.126(3) 7 ?
Cr2 C8 2.126(3) . yes
Cr2 C11 2.125(3) . yes
Cr2 C11 2.125(3) 7 ?
Cr2 C9 2.132(3) . yes
Cr2 C9 2.132(3) 7 ?
Cr2 C10 2.132(3) . yes
Cr2 C10 2.132(3) 7 ?
C7 C8 1.3900 . ?
C7 C12 1.3900 . ?
C8 C9 1.3900 . ?
C9 C10 1.3900 . ?
C10 C11 1.3900 . ?
C11 C12 1.3900 . ?
C13 C14 1.376(7) . yes
C13 C15 1.391(6) 5_565 ?
C14 C15 1.380(6) . yes
C15 C13 1.391(6) 5_565 yes
C15 C16 1.526(6) . yes
C16 O2 1.236(6) . yes
C16 O1 1.258(6) . yes
